data_7718644
loop_
_publ_author_name
'Singh, Anupam'
'Patel, Riya'
'Daripa, Samrat'
'Bharty, M. K.'
'Butcher, R. J.'
'Hira, Sumit Kumar'
'Prasad, Lal Bahadur'

_publ_section_title
;
 Structural insights and <i>in vitro</i> and <i>in vivo</i> anticancer
 evaluation of dithiocarbamate-based metal complexes against murine
 lymphoma.
;
_journal_issue 23
_journal_name_full 'Dalton transactions (Cambridge, England : 2003)'
_journal_page_first 9187
_journal_page_last 9200
_journal_paper_doi 10.1039/d5dt00666j
_journal_volume 54
_journal_year 2025
_chemical_formula_moiety 'C30 H40 N2 Ni S4'
_chemical_formula_sum 'C30 H40 N2 Ni S4'
_chemical_formula_weight 615.59
_space_group_crystal_system triclinic
_space_group_IT_number 2
_space_group_name_Hall '-P 1'
_space_group_name_H-M_alt 'P -1'
_atom_sites_solution_hydrogens geom
_audit_creation_method SHELXL-2018/3
_audit_update_record
;
2024-11-05 deposited with the CCDC.	2025-05-06 downloaded from the CCDC.
;
_cell_angle_alpha 81.018(2)
_cell_angle_beta 80.621(2)
_cell_angle_gamma 62.956(2)
_cell_formula_units_Z 2
_cell_length_a 8.9254(7)
_cell_length_b 9.0714(7)
_cell_length_c 21.9695(19)
_cell_measurement_reflns_used 9535
_cell_measurement_temperature 273(2)
_cell_measurement_theta_max 28.36
_cell_measurement_theta_min 2.53
_cell_volume 1556.3(2)
_computing_cell_refinement 'Bruker SAINT'
_computing_data_collection 'Bruker APEX2'
_computing_data_reduction 'Bruker SAINT'
_computing_molecular_graphics 'Bruker SHELXTL'
_computing_publication_material 'Bruker SHELXTL'
_computing_structure_refinement 'SHELXL-2018/3 (Sheldrick, 2018)'
_computing_structure_solution 'SHELXT 2018/2 (Sheldrick, 2018)'
_diffrn_ambient_temperature 273(2)
_diffrn_measured_fraction_theta_full 0.992
_diffrn_measured_fraction_theta_max 0.994
_diffrn_measurement_device_type 'Bruker APEX-II CCD'
_diffrn_measurement_method '\f and \w scans'
_diffrn_radiation_type MoK\a
_diffrn_radiation_wavelength 0.71073
_diffrn_reflns_av_R_equivalents 0.0396
_diffrn_reflns_av_unetI/netI 0.0431
_diffrn_reflns_Laue_measured_fraction_full 0.992
_diffrn_reflns_Laue_measured_fraction_max 0.994
_diffrn_reflns_limit_h_max 11
_diffrn_reflns_limit_h_min -11
_diffrn_reflns_limit_k_max 12
_diffrn_reflns_limit_k_min -12
_diffrn_reflns_limit_l_max 29
_diffrn_reflns_limit_l_min -29
_diffrn_reflns_number 24525
_diffrn_reflns_point_group_measured_fraction_full 0.992
_diffrn_reflns_point_group_measured_fraction_max 0.994
_diffrn_reflns_theta_full 25.242
_diffrn_reflns_theta_max 28.360
_diffrn_reflns_theta_min 2.690
_exptl_absorpt_coefficient_mu 0.913
_exptl_absorpt_correction_type none
_exptl_crystal_colour Green
_exptl_crystal_density_diffrn 1.314
_exptl_crystal_description Needle
_exptl_crystal_F_000 652
_exptl_crystal_size_max 0.32
_exptl_crystal_size_mid 0.20
_exptl_crystal_size_min 0.18
_refine_diff_density_max 0.474
_refine_diff_density_min -0.470
_refine_diff_density_rms 0.066
_refine_ls_extinction_method none
_refine_ls_goodness_of_fit_ref 1.031
_refine_ls_hydrogen_treatment constr
_refine_ls_matrix_type full
_refine_ls_number_parameters 337
_refine_ls_number_reflns 7727
_refine_ls_number_restraints 0
_refine_ls_restrained_S_all 1.031
_refine_ls_R_factor_all 0.0519
_refine_ls_R_factor_gt 0.0375
_refine_ls_shift/su_max 0.004
_refine_ls_shift/su_mean 0.000
_refine_ls_structure_factor_coef Fsqd
_refine_ls_weighting_details 'w=1/[\s^2^(Fo^2^)+(0.0303P)^2^+1.2982P] where P=(Fo^2^+2Fc^2^)/3'
_refine_ls_weighting_scheme calc
_refine_ls_wR_factor_gt 0.0840
_refine_ls_wR_factor_ref 0.0936
_reflns_Friedel_coverage 0.000
_reflns_number_gt 6317
_reflns_number_total 7727
_reflns_threshold_expression 'I > 2\s(I)'
_cod_data_source_file d5dt00666j2.cif
_cod_data_source_block shelx
_cod_depositor_comments 'Adding full bibliography for 7718644--7718650.cif.'
_cod_database_code 7718644
_shelx_shelxl_version_number 2018/3
_shelx_space_group_comment
;
The symmetry employed for this shelxl refinement is uniquely defined
by the following loop, which should always be used as a source of
symmetry information in preference to the above space-group names.
They are only intended as comments.
;

loop_
_space_group_symop_operation_xyz
'x, y, z'
'-x, -y, -z'

loop_
_atom_site_label
_atom_site_type_symbol
_atom_site_fract_x
_atom_site_fract_y
_atom_site_fract_z
_atom_site_U_iso_or_equiv
_atom_site_adp_type
_atom_site_occupancy
_atom_site_site_symmetry_order
_atom_site_calc_flag
_atom_site_refinement_flags_posn
_atom_site_refinement_flags_adp
_atom_site_refinement_flags_occupancy
_atom_site_disorder_assembly
_atom_site_disorder_group
Ni1 Ni 1.000000 0.500000 0.000000 0.02028(9) Uani 1 2 d S . P . .
Ni2 Ni 0.500000 0.000000 0.500000 0.02231(9) Uani 1 2 d S . P . .
S3 S 0.43634(8) 0.26672(7) 0.48318(2) 0.02568(12) Uani 1 1 d . . . . .
S2 S 0.72455(6) 0.59046(7) 0.01825(2) 0.02454(12) Uani 1 1 d . . . . .
S1 S 0.94888(6) 0.62971(7) 0.08307(2) 0.02518(12) Uani 1 1 d . . . . .
S4 S 0.38579(8) 0.06368(7) 0.41234(2) 0.02709(12) Uani 1 1 d . . . . .
N1 N 0.6149(2) 0.7544(2) 0.12160(8) 0.0211(3) Uani 1 1 d . . . . .
N2 N 0.2732(2) 0.3927(2) 0.37948(8) 0.0212(3) Uani 1 1 d . . . . .
C18 C 0.3133(3) 0.3396(2) 0.26748(9) 0.0205(4) Uani 1 1 d . . . . .
C3 C 0.6822(2) 0.7065(3) 0.23174(9) 0.0194(4) Uani 1 1 d . . . . .
C8 C 0.7438(3) 0.5353(3) 0.23324(9) 0.0222(4) Uani 1 1 d . . . . .
H8 H 0.762674 0.486875 0.196684 0.027 Uiso 1 1 calc R U . . .
C23 C 0.4881(3) 0.2724(3) 0.26441(9) 0.0226(4) Uani 1 1 d . . . . .
H23 H 0.539994 0.248951 0.300487 0.027 Uiso 1 1 calc R U . . .
C22 C 0.5863(3) 0.2398(3) 0.20755(10) 0.0238(4) Uani 1 1 d . . . . .
H22 H 0.703264 0.195787 0.206287 0.029 Uiso 1 1 calc R U . . .
C2 C 0.6467(3) 0.8214(3) 0.17245(9) 0.0217(4) Uani 1 1 d . . . . .
H2A H 0.548916 0.925168 0.181357 0.026 Uiso 1 1 calc R U . . .
H2B H 0.742407 0.846079 0.158648 0.026 Uiso 1 1 calc R U . . .
C7 C 0.7777(3) 0.4355(3) 0.28909(10) 0.0233(4) Uani 1 1 d . . . . .
H7 H 0.818837 0.321033 0.289240 0.028 Uiso 1 1 calc R U . . .
C4 C 0.6553(3) 0.7756(3) 0.28714(9) 0.0233(4) Uani 1 1 d . . . . .
H4 H 0.613852 0.889985 0.287061 0.028 Uiso 1 1 calc R U . . .
C6 C 0.7511(2) 0.5037(3) 0.34464(9) 0.0220(4) Uani 1 1 d . . . . .
C5 C 0.6897(3) 0.6751(3) 0.34247(9) 0.0244(4) Uani 1 1 d . . . . .
H5 H 0.671364 0.723568 0.378968 0.029 Uiso 1 1 calc R U . . .
C19 C 0.2394(3) 0.3730(3) 0.21270(10) 0.0259(4) Uani 1 1 d . . . . .
H19 H 0.122377 0.418615 0.213845 0.031 Uiso 1 1 calc R U . . .
C16 C 0.3528(3) 0.2633(3) 0.41854(9) 0.0227(4) Uani 1 1 d . . . . .
C21 C 0.5140(3) 0.2715(3) 0.15261(9) 0.0235(4) Uani 1 1 d . . . . .
C17 C 0.1997(3) 0.3720(3) 0.32801(9) 0.0225(4) Uani 1 1 d . . . . .
H17A H 0.095768 0.471599 0.321051 0.027 Uiso 1 1 calc R U . . .
H17B H 0.170294 0.280175 0.340280 0.027 Uiso 1 1 calc R U . . .
C20 C 0.3388(3) 0.3390(3) 0.15651(10) 0.0274(5) Uani 1 1 d . . . . .
H20 H 0.286839 0.361884 0.120485 0.033 Uiso 1 1 calc R U . . .
C1 C 0.7414(3) 0.6722(3) 0.08078(9) 0.0217(4) Uani 1 1 d . . . . .
C25 C 0.2380(3) 0.5624(2) 0.39151(9) 0.0215(4) Uani 1 1 d . . . . .
H25 H 0.320649 0.550668 0.418553 0.026 Uiso 1 1 calc R U . . .
C9 C 0.7872(3) 0.3953(3) 0.40500(10) 0.0285(5) Uani 1 1 d . . . . .
H9A H 0.828483 0.281206 0.397465 0.043 Uiso 1 1 calc R U . . .
H9B H 0.870999 0.408178 0.423102 0.043 Uiso 1 1 calc R U . . .
H9C H 0.685193 0.427589 0.432860 0.043 Uiso 1 1 calc R U . . .
C10 C 0.4386(2) 0.7929(3) 0.11367(9) 0.0222(4) Uani 1 1 d . . . . .
H10 H 0.444384 0.716407 0.085419 0.027 Uiso 1 1 calc R U . . .
C24 C 0.6206(3) 0.2331(3) 0.09117(10) 0.0308(5) Uani 1 1 d . . . . .
H24A H 0.737922 0.187518 0.097360 0.046 Uiso 1 1 calc R U . . .
H24B H 0.601237 0.154079 0.073268 0.046 Uiso 1 1 calc R U . . .
H24C H 0.590363 0.333452 0.063780 0.046 Uiso 1 1 calc R U . . .
C29 C 0.0260(3) 0.8209(3) 0.44035(12) 0.0392(6) Uani 1 1 d . . . . .
H29A H -0.089107 0.875228 0.459684 0.047 Uiso 1 1 calc R U . . .
H29B H 0.101682 0.812110 0.469235 0.047 Uiso 1 1 calc R U . . .
C30 C 0.0633(3) 0.6470(3) 0.42637(11) 0.0316(5) Uani 1 1 d . . . . .
H30A H 0.056773 0.580407 0.464910 0.038 Uiso 1 1 calc R U . . .
H30B H -0.021315 0.654848 0.401714 0.038 Uiso 1 1 calc R U . . .
C26 C 0.2606(3) 0.6658(3) 0.33244(10) 0.0257(4) Uani 1 1 d . . . . .
H26A H 0.183982 0.676040 0.303665 0.031 Uiso 1 1 calc R U . . .
H26B H 0.375444 0.611401 0.312918 0.031 Uiso 1 1 calc R U . . .
C11 C 0.3419(3) 0.7639(3) 0.17419(10) 0.0281(5) Uani 1 1 d . . . . .
H11A H 0.337572 0.834272 0.204090 0.034 Uiso 1 1 calc R U . . .
H11B H 0.399233 0.648977 0.190959 0.034 Uiso 1 1 calc R U . . .
C27 C 0.2242(3) 0.8380(3) 0.34789(11) 0.0337(5) Uani 1 1 d . . . . .
H27A H 0.307489 0.827402 0.373762 0.040 Uiso 1 1 calc R U . . .
H27B H 0.234458 0.904881 0.309898 0.040 Uiso 1 1 calc R U . . .
C15 C 0.3485(3) 0.9683(3) 0.08300(12) 0.0378(6) Uani 1 1 d . . . . .
H15A H 0.411154 0.979724 0.043573 0.045 Uiso 1 1 calc R U . . .
H15B H 0.344485 1.047316 0.109065 0.045 Uiso 1 1 calc R U . . .
C28 C 0.0482(3) 0.9255(3) 0.38139(12) 0.0384(6) Uani 1 1 d . . . . .
H28A H -0.035892 0.944697 0.354335 0.046 Uiso 1 1 calc R U . . .
H28B H 0.031077 1.032518 0.391769 0.046 Uiso 1 1 calc R U . . .
C14 C 0.1690(3) 1.0071(4) 0.07254(13) 0.0466(7) Uani 1 1 d . . . . .
H14A H 0.173178 0.936188 0.042863 0.056 Uiso 1 1 calc R U . . .
H14B H 0.111405 1.121712 0.055503 0.056 Uiso 1 1 calc R U . . .
C13 C 0.0706(3) 0.9792(4) 0.13325(13) 0.0422(6) Uani 1 1 d . . . . .
H13A H 0.056663 1.057778 0.161481 0.051 Uiso 1 1 calc R U . . .
H13B H -0.040955 0.998474 0.125314 0.051 Uiso 1 1 calc R U . . .
C12 C 0.1624(3) 0.8037(3) 0.16288(11) 0.0355(6) Uani 1 1 d . . . . .
H12A H 0.167302 0.725716 0.136124 0.043 Uiso 1 1 calc R U . . .
H12B H 0.099563 0.790214 0.202019 0.043 Uiso 1 1 calc R U . . .

loop_
_atom_site_aniso_label
_atom_site_aniso_U_11
_atom_site_aniso_U_22
_atom_site_aniso_U_33
_atom_site_aniso_U_23
_atom_site_aniso_U_13
_atom_site_aniso_U_12
Ni1 0.01739(18) 0.0280(2) 0.01449(17) -0.00369(14) -0.00126(13) -0.00876(15)
Ni2 0.0336(2) 0.01773(19) 0.01619(18) -0.00252(14) -0.00178(15) -0.01177(16)
S3 0.0421(3) 0.0196(3) 0.0180(2) -0.00224(19) -0.0058(2) -0.0148(2)
S2 0.0194(2) 0.0376(3) 0.0173(2) -0.0077(2) -0.00176(18) -0.0115(2)
S1 0.0188(2) 0.0371(3) 0.0205(2) -0.0087(2) -0.00200(19) -0.0113(2)
S4 0.0431(3) 0.0193(3) 0.0217(3) -0.00342(19) -0.0066(2) -0.0147(2)
N1 0.0183(8) 0.0263(9) 0.0177(8) -0.0036(7) -0.0029(6) -0.0084(7)
N2 0.0268(9) 0.0191(8) 0.0185(8) -0.0044(6) -0.0013(7) -0.0105(7)
C18 0.0241(10) 0.0185(9) 0.0196(9) -0.0030(7) -0.0031(8) -0.0094(8)
C3 0.0160(9) 0.0224(10) 0.0184(9) -0.0036(8) -0.0017(7) -0.0067(8)
C8 0.0214(10) 0.0251(10) 0.0196(10) -0.0080(8) -0.0005(8) -0.0087(8)
C23 0.0250(10) 0.0243(10) 0.0200(10) -0.0020(8) -0.0069(8) -0.0106(8)
C22 0.0205(10) 0.0254(11) 0.0235(10) -0.0048(8) -0.0032(8) -0.0072(8)
C2 0.0228(10) 0.0237(10) 0.0182(9) -0.0049(8) -0.0019(8) -0.0091(8)
C7 0.0229(10) 0.0216(10) 0.0236(10) -0.0049(8) -0.0020(8) -0.0076(8)
C4 0.0248(10) 0.0202(10) 0.0207(10) -0.0061(8) -0.0023(8) -0.0051(8)
C6 0.0168(9) 0.0243(10) 0.0200(10) -0.0036(8) -0.0014(7) -0.0046(8)
C5 0.0257(10) 0.0253(11) 0.0176(9) -0.0080(8) -0.0019(8) -0.0055(9)
C19 0.0195(10) 0.0307(12) 0.0250(11) -0.0051(9) -0.0051(8) -0.0071(9)
C16 0.0296(11) 0.0221(10) 0.0186(9) -0.0055(8) 0.0015(8) -0.0136(9)
C21 0.0255(10) 0.0208(10) 0.0197(10) -0.0008(8) -0.0040(8) -0.0061(8)
C17 0.0236(10) 0.0255(11) 0.0211(10) -0.0052(8) -0.0019(8) -0.0123(8)
C20 0.0244(11) 0.0311(12) 0.0215(10) -0.0040(9) -0.0065(8) -0.0059(9)
C1 0.0218(10) 0.0266(11) 0.0161(9) -0.0005(8) -0.0032(7) -0.0102(8)
C25 0.0271(10) 0.0174(9) 0.0201(10) -0.0042(8) -0.0010(8) -0.0098(8)
C9 0.0283(11) 0.0270(11) 0.0216(10) -0.0021(9) -0.0015(9) -0.0053(9)
C10 0.0174(9) 0.0292(11) 0.0185(9) -0.0026(8) -0.0027(7) -0.0086(8)
C24 0.0265(11) 0.0355(13) 0.0202(10) -0.0010(9) -0.0037(8) -0.0050(9)
C29 0.0420(14) 0.0274(12) 0.0409(14) -0.0152(11) 0.0146(11) -0.0113(11)
C30 0.0365(12) 0.0275(12) 0.0290(12) -0.0085(9) 0.0092(10) -0.0148(10)
C26 0.0335(12) 0.0199(10) 0.0225(10) -0.0034(8) 0.0041(9) -0.0125(9)
C11 0.0227(10) 0.0360(12) 0.0235(10) 0.0052(9) -0.0050(8) -0.0127(9)
C27 0.0457(14) 0.0217(11) 0.0318(12) -0.0042(9) 0.0060(11) -0.0158(10)
C15 0.0273(12) 0.0417(14) 0.0359(13) 0.0153(11) -0.0062(10) -0.0128(10)
C28 0.0425(14) 0.0187(11) 0.0434(14) -0.0059(10) -0.0005(11) -0.0045(10)
C14 0.0270(12) 0.0527(17) 0.0456(16) 0.0235(13) -0.0142(11) -0.0104(12)
C13 0.0183(11) 0.0488(16) 0.0471(15) 0.0017(12) -0.0041(10) -0.0057(11)
C12 0.0227(11) 0.0524(16) 0.0294(12) 0.0079(11) -0.0050(9) -0.0177(11)

loop_
_atom_type_symbol
_atom_type_description
_atom_type_scat_dispersion_real
_atom_type_scat_dispersion_imag
_atom_type_scat_source
C C 0.0033 0.0016 'International Tables Vol C Tables 4.2.6.8 and 6.1.1.4'
H H 0.0000 0.0000 'International Tables Vol C Tables 4.2.6.8 and 6.1.1.4'
N N 0.0061 0.0033 'International Tables Vol C Tables 4.2.6.8 and 6.1.1.4'
Ni Ni 0.3393 1.1124 'International Tables Vol C Tables 4.2.6.8 and 6.1.1.4'
S S 0.1246 0.1234 'International Tables Vol C Tables 4.2.6.8 and 6.1.1.4'

loop_
_geom_angle_atom_site_label_1
_geom_angle_atom_site_label_2
_geom_angle_atom_site_label_3
_geom_angle
_geom_angle_site_symmetry_1
_geom_angle_site_symmetry_3
_geom_angle_publ_flag
S2 Ni1 S2 180.0 2_765 . ?
S2 Ni1 S1 79.506(19) 2_765 2_765 ?
S2 Ni1 S1 100.495(19) . 2_765 ?
S2 Ni1 S1 100.494(19) 2_765 . ?
S2 Ni1 S1 79.504(19) . . ?
S1 Ni1 S1 180.0 2_765 . ?
S4 Ni2 S4 180.00(3) . 2_656 ?
S4 Ni2 S3 100.665(19) . 2_656 ?
S4 Ni2 S3 79.335(19) 2_656 2_656 ?
S4 Ni2 S3 79.336(19) . . ?
S4 Ni2 S3 100.664(19) 2_656 . ?
S3 Ni2 S3 180.0 2_656 . ?
C16 S3 Ni2 85.49(7) . . ?
C1 S2 Ni1 85.41(7) . . ?
C1 S1 Ni1 85.28(7) . . ?
C16 S4 Ni2 85.53(7) . . ?
C1 N1 C2 119.87(17) . . ?
C1 N1 C10 120.63(17) . . ?
C2 N1 C10 119.29(16) . . ?
C16 N2 C17 119.81(17) . . ?
C16 N2 C25 120.51(17) . . ?
C17 N2 C25 119.21(17) . . ?
C23 C18 C19 118.52(19) . . ?
C23 C18 C17 122.91(18) . . ?
C19 C18 C17 118.52(18) . . ?
C8 C3 C4 118.51(19) . . ?
C8 C3 C2 123.10(18) . . ?
C4 C3 C2 118.38(18) . . ?
C3 C8 C7 120.51(19) . . ?
C3 C8 H8 119.7 . . ?
C7 C8 H8 119.7 . . ?
C18 C23 C22 120.27(19) . . ?
C18 C23 H23 119.9 . . ?
C22 C23 H23 119.9 . . ?
C21 C22 C23 121.70(19) . . ?
C21 C22 H22 119.1 . . ?
C23 C22 H22 119.1 . . ?
N1 C2 C3 114.50(17) . . ?
N1 C2 H2A 108.6 . . ?
C3 C2 H2A 108.6 . . ?
N1 C2 H2B 108.6 . . ?
C3 C2 H2B 108.6 . . ?
H2A C2 H2B 107.6 . . ?
C6 C7 C8 121.27(19) . . ?
C6 C7 H7 119.4 . . ?
C8 C7 H7 119.4 . . ?
C5 C4 C3 120.54(19) . . ?
C5 C4 H4 119.7 . . ?
C3 C4 H4 119.7 . . ?
C5 C6 C7 117.63(19) . . ?
C5 C6 C9 121.26(19) . . ?
C7 C6 C9 121.11(19) . . ?
C4 C5 C6 121.53(19) . . ?
C4 C5 H5 119.2 . . ?
C6 C5 H5 119.2 . . ?
C20 C19 C18 120.6(2) . . ?
C20 C19 H19 119.7 . . ?
C18 C19 H19 119.7 . . ?
N2 C16 S3 126.04(16) . . ?
N2 C16 S4 124.39(16) . . ?
S3 C16 S4 109.57(12) . . ?
C20 C21 C22 117.27(19) . . ?
C20 C21 C24 121.04(19) . . ?
C22 C21 C24 121.69(19) . . ?
N2 C17 C18 114.97(17) . . ?
N2 C17 H17A 108.5 . . ?
C18 C17 H17A 108.5 . . ?
N2 C17 H17B 108.5 . . ?
C18 C17 H17B 108.5 . . ?
H17A C17 H17B 107.5 . . ?
C19 C20 C21 121.7(2) . . ?
C19 C20 H20 119.2 . . ?
C21 C20 H20 119.2 . . ?
N1 C1 S2 125.50(16) . . ?
N1 C1 S1 124.70(16) . . ?
S2 C1 S1 109.80(11) . . ?
N2 C25 C30 110.30(17) . . ?
N2 C25 C26 112.07(16) . . ?
C30 C25 C26 112.14(18) . . ?
N2 C25 H25 107.4 . . ?
C30 C25 H25 107.4 . . ?
C26 C25 H25 107.4 . . ?
C6 C9 H9A 109.5 . . ?
C6 C9 H9B 109.5 . . ?
H9A C9 H9B 109.5 . . ?
C6 C9 H9C 109.5 . . ?
H9A C9 H9C 109.5 . . ?
H9B C9 H9C 109.5 . . ?
N1 C10 C11 112.15(17) . . ?
N1 C10 C15 110.45(18) . . ?
C11 C10 C15 112.15(18) . . ?
N1 C10 H10 107.3 . . ?
C11 C10 H10 107.3 . . ?
C15 C10 H10 107.3 . . ?
C21 C24 H24A 109.5 . . ?
C21 C24 H24B 109.5 . . ?
H24A C24 H24B 109.5 . . ?
C21 C24 H24C 109.5 . . ?
H24A C24 H24C 109.5 . . ?
H24B C24 H24C 109.5 . . ?
C28 C29 C30 111.1(2) . . ?
C28 C29 H29A 109.4 . . ?
C30 C29 H29A 109.4 . . ?
C28 C29 H29B 109.4 . . ?
C30 C29 H29B 109.4 . . ?
H29A C29 H29B 108.0 . . ?
C25 C30 C29 111.10(19) . . ?
C25 C30 H30A 109.4 . . ?
C29 C30 H30A 109.4 . . ?
C25 C30 H30B 109.4 . . ?
C29 C30 H30B 109.4 . . ?
H30A C30 H30B 108.0 . . ?
C25 C26 C27 109.58(17) . . ?
C25 C26 H26A 109.8 . . ?
C27 C26 H26A 109.8 . . ?
C25 C26 H26B 109.8 . . ?
C27 C26 H26B 109.8 . . ?
H26A C26 H26B 108.2 . . ?
C10 C11 C12 109.65(18) . . ?
C10 C11 H11A 109.7 . . ?
C12 C11 H11A 109.7 . . ?
C10 C11 H11B 109.7 . . ?
C12 C11 H11B 109.7 . . ?
H11A C11 H11B 108.2 . . ?
C28 C27 C26 111.8(2) . . ?
C28 C27 H27A 109.2 . . ?
C26 C27 H27A 109.2 . . ?
C28 C27 H27B 109.2 . . ?
C26 C27 H27B 109.2 . . ?
H27A C27 H27B 107.9 . . ?
C10 C15 C14 110.9(2) . . ?
C10 C15 H15A 109.5 . . ?
C14 C15 H15A 109.5 . . ?
C10 C15 H15B 109.5 . . ?
C14 C15 H15B 109.5 . . ?
H15A C15 H15B 108.0 . . ?
C27 C28 C29 110.6(2) . . ?
C27 C28 H28A 109.5 . . ?
C29 C28 H28A 109.5 . . ?
C27 C28 H28B 109.5 . . ?
C29 C28 H28B 109.5 . . ?
H28A C28 H28B 108.1 . . ?
C15 C14 C13 110.7(2) . . ?
C15 C14 H14A 109.5 . . ?
C13 C14 H14A 109.5 . . ?
C15 C14 H14B 109.5 . . ?
C13 C14 H14B 109.5 . . ?
H14A C14 H14B 108.1 . . ?
C12 C13 C14 110.8(2) . . ?
C12 C13 H13A 109.5 . . ?
C14 C13 H13A 109.5 . . ?
C12 C13 H13B 109.5 . . ?
C14 C13 H13B 109.5 . . ?
H13A C13 H13B 108.1 . . ?
C13 C12 C11 111.8(2) . . ?
C13 C12 H12A 109.3 . . ?
C11 C12 H12A 109.3 . . ?
C13 C12 H12B 109.3 . . ?
C11 C12 H12B 109.3 . . ?
H12A C12 H12B 107.9 . . ?

loop_
_geom_bond_atom_site_label_1
_geom_bond_atom_site_label_2
_geom_bond_distance
_geom_bond_site_symmetry_2
_geom_bond_publ_flag
Ni1 S2 2.1966(5) 2_765 ?
Ni1 S2 2.1967(5) . ?
Ni1 S1 2.1987(5) 2_765 ?
Ni1 S1 2.1987(5) . ?
Ni2 S4 2.1998(6) . ?
Ni2 S4 2.1998(6) 2_656 ?
Ni2 S3 2.2029(5) 2_656 ?
Ni2 S3 2.2029(5) . ?
S3 C16 1.719(2) . ?
S2 C1 1.716(2) . ?
S1 C1 1.719(2) . ?
S4 C16 1.721(2) . ?
N1 C1 1.322(3) . ?
N1 C2 1.473(3) . ?
N1 C10 1.483(3) . ?
N2 C16 1.321(3) . ?
N2 C17 1.471(3) . ?
N2 C25 1.482(3) . ?
C18 C23 1.388(3) . ?
C18 C19 1.392(3) . ?
C18 C17 1.515(3) . ?
C3 C8 1.389(3) . ?
C3 C4 1.392(3) . ?
C3 C2 1.514(3) . ?
C8 C7 1.394(3) . ?
C8 H8 0.9300 . ?
C23 C22 1.392(3) . ?
C23 H23 0.9300 . ?
C22 C21 1.390(3) . ?
C22 H22 0.9300 . ?
C2 H2A 0.9700 . ?
C2 H2B 0.9700 . ?
C7 C6 1.392(3) . ?
C7 H7 0.9300 . ?
C4 C5 1.387(3) . ?
C4 H4 0.9300 . ?
C6 C5 1.390(3) . ?
C6 C9 1.508(3) . ?
C5 H5 0.9300 . ?
C19 C20 1.385(3) . ?
C19 H19 0.9300 . ?
C21 C20 1.389(3) . ?
C21 C24 1.508(3) . ?
C17 H17A 0.9700 . ?
C17 H17B 0.9700 . ?
C20 H20 0.9300 . ?
C25 C30 1.521(3) . ?
C25 C26 1.521(3) . ?
C25 H25 0.9800 . ?
C9 H9A 0.9600 . ?
C9 H9B 0.9600 . ?
C9 H9C 0.9600 . ?
C10 C11 1.518(3) . ?
C10 C15 1.520(3) . ?
C10 H10 0.9800 . ?
C24 H24A 0.9600 . ?
C24 H24B 0.9600 . ?
C24 H24C 0.9600 . ?
C29 C28 1.524(4) . ?
C29 C30 1.528(3) . ?
C29 H29A 0.9700 . ?
C29 H29B 0.9700 . ?
C30 H30A 0.9700 . ?
C30 H30B 0.9700 . ?
C26 C27 1.526(3) . ?
C26 H26A 0.9700 . ?
C26 H26B 0.9700 . ?
C11 C12 1.528(3) . ?
C11 H11A 0.9700 . ?
C11 H11B 0.9700 . ?
C27 C28 1.520(3) . ?
C27 H27A 0.9700 . ?
C27 H27B 0.9700 . ?
C15 C14 1.525(3) . ?
C15 H15A 0.9700 . ?
C15 H15B 0.9700 . ?
C28 H28A 0.9700 . ?
C28 H28B 0.9700 . ?
C14 C13 1.526(4) . ?
C14 H14A 0.9700 . ?
C14 H14B 0.9700 . ?
C13 C12 1.514(4) . ?
C13 H13A 0.9700 . ?
C13 H13B 0.9700 . ?
C12 H12A 0.9700 . ?
C12 H12B 0.9700 . ?

loop_
_geom_hbond_atom_site_label_D
_geom_hbond_atom_site_label_H
_geom_hbond_atom_site_label_A
_geom_hbond_distance_DH
_geom_hbond_distance_HA
_geom_hbond_distance_DA
_geom_hbond_angle_DHA
_geom_hbond_site_symmetry_A
_geom_hbond_publ_flag
C25 H25 S3 0.98 2.58 3.089(2) 112.7 . yes
C10 H10 S2 0.98 2.54 3.079(2) 114.4 . yes

loop_
_geom_torsion_atom_site_label_1
_geom_torsion_atom_site_label_2
_geom_torsion_atom_site_label_3
_geom_torsion_atom_site_label_4
_geom_torsion
_geom_torsion_site_symmetry_1
_geom_torsion_site_symmetry_2
_geom_torsion_site_symmetry_3
_geom_torsion_site_symmetry_4
_geom_torsion_publ_flag
C4 C3 C8 C7 0.0(3) . . . . ?
C2 C3 C8 C7 178.57(18) . . . . ?
C19 C18 C23 C22 0.1(3) . . . . ?
C17 C18 C23 C22 177.6(2) . . . . ?
C18 C23 C22 C21 -0.6(3) . . . . ?
C1 N1 C2 C3 -92.7(2) . . . . ?
C10 N1 C2 C3 92.6(2) . . . . ?
C8 C3 C2 N1 23.7(3) . . . . ?
C4 C3 C2 N1 -157.80(18) . . . . ?
C3 C8 C7 C6 0.0(3) . . . . ?
C8 C3 C4 C5 0.1(3) . . . . ?
C2 C3 C4 C5 -178.49(19) . . . . ?
C8 C7 C6 C5 -0.1(3) . . . . ?
C8 C7 C6 C9 179.75(19) . . . . ?
C3 C4 C5 C6 -0.3(3) . . . . ?
C7 C6 C5 C4 0.2(3) . . . . ?
C9 C6 C5 C4 -179.6(2) . . . . ?
C23 C18 C19 C20 0.3(3) . . . . ?
C17 C18 C19 C20 -177.3(2) . . . . ?
C17 N2 C16 S3 -176.46(15) . . . . ?
C25 N2 C16 S3 -4.4(3) . . . . ?
C17 N2 C16 S4 2.7(3) . . . . ?
C25 N2 C16 S4 174.79(15) . . . . ?
Ni2 S3 C16 N2 176.77(19) . . . . ?
Ni2 S3 C16 S4 -2.48(10) . . . . ?
Ni2 S4 C16 N2 -176.78(18) . . . . ?
Ni2 S4 C16 S3 2.48(10) . . . . ?
C23 C22 C21 C20 0.7(3) . . . . ?
C23 C22 C21 C24 -178.8(2) . . . . ?
C16 N2 C17 C18 -93.7(2) . . . . ?
C25 N2 C17 C18 94.1(2) . . . . ?
C23 C18 C17 N2 23.6(3) . . . . ?
C19 C18 C17 N2 -158.85(19) . . . . ?
C18 C19 C20 C21 -0.2(4) . . . . ?
C22 C21 C20 C19 -0.3(3) . . . . ?
C24 C21 C20 C19 179.3(2) . . . . ?
C2 N1 C1 S2 -178.60(15) . . . . ?
C10 N1 C1 S2 -4.0(3) . . . . ?
C2 N1 C1 S1 2.0(3) . . . . ?
C10 N1 C1 S1 176.59(15) . . . . ?
Ni1 S2 C1 N1 -178.53(19) . . . . ?
Ni1 S2 C1 S1 0.95(10) . . . . ?
Ni1 S1 C1 N1 178.54(19) . . . . ?
Ni1 S1 C1 S2 -0.95(10) . . . . ?
C16 N2 C25 C30 -93.0(2) . . . . ?
C17 N2 C25 C30 79.2(2) . . . . ?
C16 N2 C25 C26 141.3(2) . . . . ?
C17 N2 C25 C26 -46.5(2) . . . . ?
C1 N1 C10 C11 137.2(2) . . . . ?
C2 N1 C10 C11 -48.1(3) . . . . ?
C1 N1 C10 C15 -96.9(2) . . . . ?
C2 N1 C10 C15 77.8(2) . . . . ?
N2 C25 C30 C29 178.89(19) . . . . ?
C26 C25 C30 C29 -55.4(3) . . . . ?
C28 C29 C30 C25 54.7(3) . . . . ?
N2 C25 C26 C27 -179.52(18) . . . . ?
C30 C25 C26 C27 55.8(3) . . . . ?
N1 C10 C11 C12 -179.35(19) . . . . ?
C15 C10 C11 C12 55.7(3) . . . . ?
C25 C26 C27 C28 -56.7(3) . . . . ?
N1 C10 C15 C14 178.0(2) . . . . ?
C11 C10 C15 C14 -56.1(3) . . . . ?
C26 C27 C28 C29 57.1(3) . . . . ?
C30 C29 C28 C27 -55.5(3) . . . . ?
C10 C15 C14 C13 55.4(3) . . . . ?
C15 C14 C13 C12 -56.0(3) . . . . ?
C14 C13 C12 C11 56.9(3) . . . . ?
C10 C11 C12 C13 -56.2(3) . . . . ?
